data_1570639
loop_
_publ_author_name
'Charman, Rex S. C.'
'Evans, Nick J.'
'English, Laura E.'
'Neale, Samuel E.'
'Vasko, Petra'
'Mahon, Mary F.'
'Liptrot, David J.'

_publ_section_title
;
 The structures and reactivity of NHC-supported copper(i) triphenylgermyls
;
_journal_issue 2
_journal_name_full 'Chemical Science'
_journal_page_first 584
_journal_page_last 593
_journal_paper_doi 10.1039/D3SC05862J
_journal_volume 15
_journal_year 2024
_chemical_formula_moiety 'C53 H57 Cu Ge N2'
_chemical_formula_sum 'C53 H57 Cu Ge N2'
_chemical_formula_weight 858.13
_space_group_crystal_system monoclinic
_space_group_IT_number 14
_space_group_name_Hall '-P 2yn'
_space_group_name_H-M_alt 'P 1 21/n 1'
_atom_sites_solution_hydrogens mixed
_audit_creation_date 2023-11-28
_audit_creation_method
;
Olex2 1.5
(compiled 2023.08.24 svn.re1ec1418 for OlexSys, GUI svn.r6817)
;
_audit_update_record
;
2023-11-28 deposited with the CCDC.	2023-12-01 downloaded from the CCDC.
;
_cell_angle_alpha 90
_cell_angle_beta 105.269(2)
_cell_angle_gamma 90
_cell_formula_units_Z 4
_cell_length_a 14.9501(3)
_cell_length_b 19.7103(3)
_cell_length_c 16.1176(3)
_cell_measurement_reflns_used 16922
_cell_measurement_temperature 150.0(7)
_cell_measurement_theta_max 30.2300
_cell_measurement_theta_min 3.3340
_cell_volume 4581.74(15)
_computing_cell_refinement 'CrysAlisPro 1.171.41.93a (Rigaku OD, 2020)'
_computing_data_collection 'CrysAlisPro 1.171.41.93a (Rigaku OD, 2020)'
_computing_data_reduction 'CrysAlisPro 1.171.41.93a (Rigaku OD, 2020)'
_computing_molecular_graphics 'Olex2 1.5 (Dolomanov et al., 2009)'
_computing_publication_material 'Olex2 1.5 (Dolomanov et al., 2009)'
_computing_structure_refinement 'SHELXL 2019/3 (Sheldrick, 2015)'
_computing_structure_solution 'SHELXT 2014/5 (Sheldrick, 2014)'
_diffrn_ambient_temperature 150.15
_diffrn_detector_area_resol_mean 16.1468
_diffrn_detector_type EosS2
_diffrn_measured_fraction_theta_full 0.998
_diffrn_measured_fraction_theta_max 0.879
_diffrn_measurement_device 'four-circle diffractometer'
_diffrn_measurement_device_type 'New Xcalibur, EosS2'
_diffrn_measurement_method '\w scans'
_diffrn_radiation_type MoK\a
_diffrn_radiation_wavelength 0.71073
_diffrn_reflns_av_R_equivalents 0.0261
_diffrn_reflns_av_unetI/netI 0.0309
_diffrn_reflns_Laue_measured_fraction_full 0.998
_diffrn_reflns_Laue_measured_fraction_max 0.879
_diffrn_reflns_limit_h_max 21
_diffrn_reflns_limit_h_min -21
_diffrn_reflns_limit_k_max 26
_diffrn_reflns_limit_k_min -25
_diffrn_reflns_limit_l_max 22
_diffrn_reflns_limit_l_min -21
_diffrn_reflns_number 41691
_diffrn_reflns_point_group_measured_fraction_full 0.998
_diffrn_reflns_point_group_measured_fraction_max 0.879
_diffrn_reflns_theta_full 25.242
_diffrn_reflns_theta_max 30.334
_diffrn_reflns_theta_min 2.969
_exptl_absorpt_coefficient_mu 1.156
_exptl_absorpt_correction_T_max 1.00000
_exptl_absorpt_correction_T_min 0.87944
_exptl_absorpt_correction_type multi-scan
_exptl_absorpt_process_details
;
CrysAlisPro 1.171.41.93a (Rigaku Oxford Diffraction, 2020)
Empirical absorption correction using spherical harmonics,
implemented in SCALE3 ABSPACK scaling algorithm.
;
_exptl_crystal_colour colourless
_exptl_crystal_colour_primary colourless
_exptl_crystal_density_diffrn 1.244
_exptl_crystal_description block
_exptl_crystal_F_000 1800
_exptl_crystal_size_max 0.43
_exptl_crystal_size_mid 0.27
_exptl_crystal_size_min 0.26
_refine_diff_density_max 0.435
_refine_diff_density_min -0.358
_refine_diff_density_rms 0.057
_refine_ls_extinction_method none
_refine_ls_goodness_of_fit_ref 1.023
_refine_ls_hydrogen_treatment mixed
_refine_ls_matrix_type full
_refine_ls_number_parameters 526
_refine_ls_number_reflns 12097
_refine_ls_number_restraints 0
_refine_ls_restrained_S_all 1.023
_refine_ls_R_factor_all 0.0510
_refine_ls_R_factor_gt 0.0323
_refine_ls_shift/su_max 0.002
_refine_ls_shift/su_mean 0.000
_refine_ls_structure_factor_coef Fsqd
_refine_ls_weighting_details 'w=1/[\s^2^(Fo^2^)+(0.0314P)^2^+2.5004P] where P=(Fo^2^+2Fc^2^)/3'
_refine_ls_weighting_scheme calc
_refine_ls_wR_factor_gt 0.0711
_refine_ls_wR_factor_ref 0.0798
_reflns_Friedel_coverage 0.000
_reflns_number_gt 9547
_reflns_number_total 12097
_reflns_threshold_expression 'I > 2\s(I)'
_cod_data_source_file d3sc05862j2.cif
_cod_data_source_block e22djl09
_cod_original_cell_volume 4581.73(15)
_cod_database_code 1570639
_shelx_shelxl_version_number 2019/3
_shelx_space_group_comment
;
The symmetry employed for this shelxl refinement is uniquely defined
by the following loop, which should always be used as a source of
symmetry information in preference to the above space-group names.
They are only intended as comments.
;
_shelx_estimated_absorpt_t_max 0.753
_shelx_estimated_absorpt_t_min 0.636
_olex2_refinement_description
;
1. Fixed Uiso
 At 1.2 times of:
  All C(H) groups
 At 1.5 times of:
  All C(H,H,H) groups
2.a Ternary CH refined with riding coordinates:
 C10(H10), C13(H13), C22(H22), C25(H25)
2.b Aromatic/amide H refined with riding coordinates:
 C2(H2), C3(H3), C6(H6), C7(H7), C8(H8), C18(H18), C19(H19), C20(H20),
 C31(H31), C32(H32), C33(H33), C34(H34), C35(H35), C37(H37), C38(H38), C39(H39),
  C40(H40), C41(H41), C43(H43), C44(H44), C45(H45), C46(H46), C47(H47),
 C49(H49), C50(H50), C51(H51), C52(H52), C53(H53)
2.c Idealised Me refined as rotating group:
 C11(H11A,H11B,H11C), C12(H12A,H12B,H12C), C14(H14A,H14B,H14C), C15(H15A,H15B,
 H15C), C23(H23A,H23B,H23C), C24(H24A,H24B,H24C), C26(H26A,H26B,H26C), C27(H27A,
 H27B,H27C)
;
_olex2_submission_special_instructions 'No special instructions were received'

loop_
_space_group_symop_operation_xyz
'x, y, z'
'-x+1/2, y+1/2, -z+1/2'
'-x, -y, -z'
'x-1/2, -y-1/2, z-1/2'

loop_
_atom_site_label
_atom_site_type_symbol
_atom_site_fract_x
_atom_site_fract_y
_atom_site_fract_z
_atom_site_U_iso_or_equiv
_atom_site_adp_type
_atom_site_occupancy
_atom_site_site_symmetry_order
_atom_site_calc_flag
_atom_site_refinement_flags_posn
_atom_site_refinement_flags_adp
_atom_site_refinement_flags_occupancy
_atom_site_disorder_assembly
_atom_site_disorder_group
Ge1 Ge 0.47423(2) 0.26814(2) 0.72034(2) 0.02125(5) Uani 1 1 d . . . . .
Cu1 Cu 0.29931(2) 0.40110(2) 0.76891(2) 0.02132(5) Uani 1 1 d . . . . .
N1 N 0.28163(10) 0.54897(7) 0.71394(9) 0.0225(3) Uani 1 1 d . . . . .
N2 N 0.16020(9) 0.50656(7) 0.73907(9) 0.0216(3) Uani 1 1 d . . . . .
C1 C 0.24885(11) 0.48996(8) 0.73901(10) 0.0209(3) Uani 1 1 d . . . . .
C2 C 0.21538(13) 0.59999(9) 0.69884(12) 0.0279(4) Uani 1 1 d . . . . .
H2 H 0.222657 0.645032 0.680664 0.033 Uiso 1 1 calc R U . . .
C3 C 0.13896(12) 0.57336(9) 0.71491(11) 0.0272(4) Uani 1 1 d . . . . .
H3 H 0.081708 0.595841 0.710578 0.033 Uiso 1 1 calc R U . . .
C4 C 0.09664(11) 0.46143(9) 0.76583(11) 0.0245(3) Uani 1 1 d . . . . .
C5 C 0.09926(13) 0.45963(10) 0.85327(12) 0.0320(4) Uani 1 1 d . . . . .
C6 C 0.03502(14) 0.41753(12) 0.87666(13) 0.0396(5) Uani 1 1 d . . . . .
H6 H 0.034837 0.414593 0.935450 0.048 Uiso 1 1 calc R U . . .
C7 C -0.02787(14) 0.38030(11) 0.81672(14) 0.0412(5) Uani 1 1 d . . . . .
H7 H -0.071191 0.352299 0.834405 0.049 Uiso 1 1 calc R U . . .
C8 C -0.02892(14) 0.38305(10) 0.73092(14) 0.0375(5) Uani 1 1 d . . . . .
H8 H -0.072589 0.356583 0.690256 0.045 Uiso 1 1 calc R U . . .
C9 C 0.03359(12) 0.42437(9) 0.70312(12) 0.0278(4) Uani 1 1 d . . . . .
C10 C 0.16930(15) 0.49978(13) 0.92054(13) 0.0441(5) Uani 1 1 d . . . . .
H10 H 0.199605 0.532744 0.889354 0.053 Uiso 1 1 calc R U . . .
C11 C 0.24409(19) 0.45474(17) 0.97303(19) 0.0815(11) Uani 1 1 d . . . . .
H11A H 0.290341 0.482482 1.013188 0.122 Uiso 1 1 calc R U . . .
H11B H 0.273933 0.430091 0.934761 0.122 Uiso 1 1 calc R U . . .
H11C H 0.216795 0.422255 1.005377 0.122 Uiso 1 1 calc R U . . .
C12 C 0.12482(19) 0.54079(14) 0.97960(16) 0.0594(7) Uani 1 1 d . . . . .
H12A H 0.098559 0.509774 1.014494 0.089 Uiso 1 1 calc R U . . .
H12B H 0.075473 0.569443 0.944766 0.089 Uiso 1 1 calc R U . . .
H12C H 0.171913 0.569450 1.017432 0.089 Uiso 1 1 calc R U . . .
C13 C 0.03286(15) 0.42709(10) 0.60885(12) 0.0365(4) Uani 1 1 d . . . . .
H13 H 0.067186 0.468896 0.600133 0.044 Uiso 1 1 calc R U . . .
C14 C 0.0848(2) 0.36616(15) 0.58578(16) 0.0670(8) Uani 1 1 d . . . . .
H14A H 0.148065 0.365285 0.623317 0.100 Uiso 1 1 calc R U . . .
H14B H 0.086934 0.369840 0.525708 0.100 Uiso 1 1 calc R U . . .
H14C H 0.052573 0.324273 0.593525 0.100 Uiso 1 1 calc R U . . .
C15 C -0.06447(19) 0.43178(14) 0.54899(15) 0.0604(7) Uani 1 1 d . . . . .
H15A H -0.099217 0.390611 0.554508 0.091 Uiso 1 1 calc R U . . .
H15B H -0.060638 0.436312 0.489477 0.091 Uiso 1 1 calc R U . . .
H15C H -0.096219 0.471423 0.564459 0.091 Uiso 1 1 calc R U . . .
C16 C 0.37574(12) 0.56193(8) 0.71065(11) 0.0246(3) Uani 1 1 d . . . . .
C17 C 0.43526(13) 0.59354(9) 0.78138(12) 0.0299(4) Uani 1 1 d . . . . .
C18 C 0.52486(14) 0.60894(11) 0.77588(14) 0.0400(5) Uani 1 1 d . . . . .
H18 H 0.567298 0.630391 0.822910 0.048 Uiso 1 1 calc R U . . .
C19 C 0.55211(15) 0.59329(11) 0.70286(15) 0.0441(5) Uani 1 1 d . . . . .
H19 H 0.613339 0.603689 0.700187 0.053 Uiso 1 1 calc R U . . .
C20 C 0.49145(14) 0.56276(11) 0.63381(14) 0.0396(5) Uani 1 1 d . . . . .
H20 H 0.511543 0.552495 0.584004 0.048 Uiso 1 1 calc R U . . .
C21 C 0.40073(13) 0.54646(9) 0.63531(12) 0.0285(4) Uani 1 1 d . . . . .
C22 C 0.40615(15) 0.61181(10) 0.86182(13) 0.0359(4) Uani 1 1 d . . . . .
H22 H 0.340208 0.597322 0.853078 0.043 Uiso 1 1 calc R U . . .
C23 C 0.4643(2) 0.57445(14) 0.93996(15) 0.0626(7) Uani 1 1 d . . . . .
H23A H 0.457412 0.525411 0.930305 0.094 Uiso 1 1 calc R U . . .
H23B H 0.443366 0.586747 0.990707 0.094 Uiso 1 1 calc R U . . .
H23C H 0.529588 0.587071 0.949271 0.094 Uiso 1 1 calc R U . . .
C24 C 0.41059(17) 0.68841(11) 0.87597(16) 0.0490(6) Uani 1 1 d . . . . .
H24A H 0.474046 0.704302 0.881694 0.073 Uiso 1 1 calc R U . . .
H24B H 0.392249 0.699229 0.928518 0.073 Uiso 1 1 calc R U . . .
H24C H 0.368340 0.710902 0.826775 0.073 Uiso 1 1 calc R U . . .
C25 C 0.33530(14) 0.51206(10) 0.55948(12) 0.0327(4) Uani 1 1 d . . . . .
H25 H 0.271662 0.513864 0.568466 0.039 Uiso 1 1 calc R U . . .
C26 C 0.36226(17) 0.43745(11) 0.55715(15) 0.0447(5) Uani 1 1 d . . . . .
H26A H 0.426181 0.434211 0.552529 0.067 Uiso 1 1 calc R U . . .
H26B H 0.320451 0.415303 0.507387 0.067 Uiso 1 1 calc R U . . .
H26C H 0.357428 0.414976 0.610034 0.067 Uiso 1 1 calc R U . . .
C27 C 0.33187(18) 0.54774(12) 0.47437(14) 0.0492(6) Uani 1 1 d . . . . .
H27A H 0.313416 0.595164 0.477661 0.074 Uiso 1 1 calc R U . . .
H27B H 0.286714 0.524893 0.427513 0.074 Uiso 1 1 calc R U . . .
H27C H 0.393286 0.546009 0.463444 0.074 Uiso 1 1 calc R U . . .
C28 C 0.33517(11) 0.31133(8) 0.81232(11) 0.0217(3) Uani 1 1 d . . . . .
C29 C 0.39597(11) 0.26549(8) 0.79785(11) 0.0229(3) Uani 1 1 d . . . . .
H29 H 0.4053(14) 0.2235(10) 0.8318(13) 0.033(5) Uiso 1 1 d . . . . .
C30 C 0.28919(12) 0.29043(9) 0.88026(12) 0.0269(4) Uani 1 1 d . . . . .
C31 C 0.34178(15) 0.27358(11) 0.96314(13) 0.0388(5) Uani 1 1 d . . . . .
H31 H 0.407513 0.275415 0.976097 0.047 Uiso 1 1 calc R U . . .
C32 C 0.3002(2) 0.25437(14) 1.02647(17) 0.0601(7) Uani 1 1 d . . . . .
H32 H 0.337103 0.244306 1.082724 0.072 Uiso 1 1 calc R U . . .
C33 C 0.2045(2) 0.24979(15) 1.0078(2) 0.0730(9) Uani 1 1 d . . . . .
H33 H 0.175604 0.236148 1.050997 0.088 Uiso 1 1 calc R U . . .
C34 C 0.15154(18) 0.26509(14) 0.9264(2) 0.0636(8) Uani 1 1 d . . . . .
H34 H 0.085987 0.261031 0.913374 0.076 Uiso 1 1 calc R U . . .
C35 C 0.19279(14) 0.28639(11) 0.86312(15) 0.0407(5) Uani 1 1 d . . . . .
H35 H 0.155166 0.298305 0.807796 0.049 Uiso 1 1 calc R U . . .
C36 C 0.56223(12) 0.34293(9) 0.74665(11) 0.0243(3) Uani 1 1 d . . . . .
C37 C 0.54934(14) 0.39666(10) 0.79844(13) 0.0336(4) Uani 1 1 d . . . . .
H37 H 0.494066 0.398788 0.816890 0.040 Uiso 1 1 calc R U . . .
C38 C 0.61549(16) 0.44703(11) 0.82355(15) 0.0460(5) Uani 1 1 d . . . . .
H38 H 0.605532 0.483101 0.859188 0.055 Uiso 1 1 calc R U . . .
C39 C 0.69529(16) 0.44489(12) 0.79704(14) 0.0473(6) Uani 1 1 d . . . . .
H39 H 0.740795 0.479318 0.814747 0.057 Uiso 1 1 calc R U . . .
C40 C 0.70973(14) 0.39337(13) 0.74515(14) 0.0459(6) Uani 1 1 d . . . . .
H40 H 0.764611 0.392616 0.725967 0.055 Uiso 1 1 calc R U . . .
C41 C 0.64386(13) 0.34185(11) 0.72032(12) 0.0350(4) Uani 1 1 d . . . . .
H41 H 0.654827 0.305761 0.685179 0.042 Uiso 1 1 calc R U . . .
C42 C 0.54940(11) 0.18569(8) 0.74453(11) 0.0244(3) Uani 1 1 d . . . . .
C43 C 0.59008(13) 0.16671(10) 0.82935(12) 0.0335(4) Uani 1 1 d . . . . .
H43 H 0.582930 0.195234 0.874688 0.040 Uiso 1 1 calc R U . . .
C44 C 0.64061(15) 0.10741(11) 0.84921(14) 0.0440(5) Uani 1 1 d . . . . .
H44 H 0.668435 0.096051 0.907591 0.053 Uiso 1 1 calc R U . . .
C45 C 0.65068(19) 0.06485(13) 0.78473(16) 0.0565(7) Uani 1 1 d . . . . .
H45 H 0.685098 0.023969 0.798220 0.068 Uiso 1 1 calc R U . . .
C46 C 0.6104(2) 0.08210(13) 0.70037(16) 0.0644(8) Uani 1 1 d . . . . .
H46 H 0.616411 0.052680 0.655474 0.077 Uiso 1 1 calc R U . . .
C47 C 0.56099(16) 0.14216(11) 0.68051(13) 0.0435(5) Uani 1 1 d . . . . .
H47 H 0.534592 0.153713 0.621943 0.052 Uiso 1 1 calc R U . . .
C48 C 0.40679(12) 0.26333(9) 0.59931(12) 0.0270(4) Uani 1 1 d . . . . .
C49 C 0.31860(15) 0.23530(13) 0.57550(15) 0.0466(5) Uani 1 1 d . . . . .
H49 H 0.289709 0.221909 0.618812 0.056 Uiso 1 1 calc R U . . .
C50 C 0.27168(18) 0.22644(15) 0.48948(17) 0.0629(7) Uani 1 1 d . . . . .
H50 H 0.211499 0.206850 0.474574 0.075 Uiso 1 1 calc R U . . .
C51 C 0.31209(18) 0.24591(13) 0.42603(15) 0.0537(6) Uani 1 1 d . . . . .
H51 H 0.279739 0.240121 0.367276 0.064 Uiso 1 1 calc R U . . .
C52 C 0.39932(17) 0.27378(12) 0.44760(14) 0.0445(5) Uani 1 1 d . . . . .
H52 H 0.427550 0.287175 0.403825 0.053 Uiso 1 1 calc R U . . .
C53 C 0.44629(14) 0.28235(10) 0.53377(13) 0.0345(4) Uani 1 1 d . . . . .
H53 H 0.506667 0.301626 0.548135 0.041 Uiso 1 1 calc R U . . .

loop_
_atom_site_aniso_label
_atom_site_aniso_U_11
_atom_site_aniso_U_22
_atom_site_aniso_U_33
_atom_site_aniso_U_23
_atom_site_aniso_U_13
_atom_site_aniso_U_12
Ge1 0.01948(9) 0.01882(8) 0.02667(9) -0.00166(7) 0.00825(7) 0.00047(7)
Cu1 0.02211(10) 0.01774(9) 0.02759(11) 0.00364(8) 0.01267(8) 0.00270(8)
N1 0.0235(7) 0.0182(6) 0.0282(7) 0.0021(5) 0.0110(6) 0.0028(5)
N2 0.0210(7) 0.0214(7) 0.0240(7) 0.0011(5) 0.0085(6) 0.0026(6)
C1 0.0227(8) 0.0203(7) 0.0224(8) 0.0002(6) 0.0106(6) 0.0010(6)
C2 0.0319(9) 0.0191(8) 0.0339(9) 0.0032(7) 0.0110(8) 0.0059(7)
C3 0.0276(9) 0.0235(8) 0.0314(9) 0.0017(7) 0.0092(7) 0.0077(7)
C4 0.0202(8) 0.0263(8) 0.0302(9) 0.0043(7) 0.0120(7) 0.0038(7)
C5 0.0255(9) 0.0440(11) 0.0300(9) 0.0009(8) 0.0134(7) 0.0022(8)
C6 0.0317(10) 0.0577(13) 0.0355(11) 0.0104(10) 0.0195(9) 0.0041(10)
C7 0.0261(10) 0.0498(12) 0.0510(13) 0.0152(10) 0.0160(9) -0.0026(9)
C8 0.0284(10) 0.0371(11) 0.0443(12) 0.0094(9) 0.0049(9) -0.0054(8)
C9 0.0263(9) 0.0257(8) 0.0307(9) 0.0052(7) 0.0065(7) 0.0016(7)
C10 0.0419(12) 0.0661(15) 0.0283(10) -0.0074(10) 0.0160(9) -0.0090(11)
C11 0.0490(15) 0.105(2) 0.0726(19) -0.0508(18) -0.0157(14) 0.0262(16)
C12 0.0661(17) 0.0612(16) 0.0480(14) -0.0123(12) 0.0099(12) 0.0170(14)
C13 0.0496(12) 0.0289(9) 0.0284(10) 0.0029(8) 0.0054(9) -0.0112(9)
C14 0.097(2) 0.0673(17) 0.0411(14) -0.0066(12) 0.0263(14) 0.0127(16)
C15 0.0663(17) 0.0623(16) 0.0396(13) 0.0103(12) -0.0092(12) -0.0095(14)
C16 0.0256(8) 0.0186(7) 0.0327(9) 0.0066(7) 0.0134(7) 0.0010(7)
C17 0.0331(10) 0.0233(8) 0.0345(10) 0.0045(7) 0.0109(8) -0.0023(7)
C18 0.0348(11) 0.0384(11) 0.0456(12) 0.0026(9) 0.0084(9) -0.0115(9)
C19 0.0309(10) 0.0494(13) 0.0562(14) 0.0096(11) 0.0187(10) -0.0080(10)
C20 0.0380(11) 0.0447(11) 0.0440(12) 0.0069(10) 0.0246(10) 0.0009(10)
C21 0.0308(9) 0.0246(8) 0.0334(10) 0.0054(7) 0.0145(8) 0.0029(7)
C22 0.0403(11) 0.0356(10) 0.0320(10) -0.0032(8) 0.0095(9) -0.0026(9)
C23 0.088(2) 0.0620(16) 0.0390(13) 0.0113(12) 0.0185(13) 0.0224(15)
C24 0.0518(14) 0.0425(12) 0.0508(14) -0.0106(10) 0.0101(11) 0.0026(11)
C25 0.0349(10) 0.0343(10) 0.0322(10) -0.0003(8) 0.0149(8) 0.0031(8)
C26 0.0536(13) 0.0346(11) 0.0474(13) -0.0059(9) 0.0160(11) 0.0019(10)
C27 0.0600(15) 0.0549(14) 0.0338(11) 0.0070(10) 0.0145(10) 0.0048(12)
C28 0.0189(8) 0.0201(7) 0.0271(8) 0.0010(6) 0.0079(7) -0.0021(6)
C29 0.0211(8) 0.0173(7) 0.0317(9) 0.0028(7) 0.0093(7) -0.0016(6)
C30 0.0278(9) 0.0215(8) 0.0353(10) 0.0052(7) 0.0152(8) 0.0027(7)
C31 0.0393(11) 0.0434(11) 0.0374(11) 0.0112(9) 0.0168(9) 0.0100(9)
C32 0.0717(17) 0.0718(17) 0.0463(14) 0.0312(13) 0.0322(13) 0.0248(14)
C33 0.0738(19) 0.085(2) 0.081(2) 0.0477(17) 0.0578(17) 0.0235(16)
C34 0.0425(13) 0.0715(17) 0.091(2) 0.0341(16) 0.0431(14) 0.0086(13)
C35 0.0302(10) 0.0432(11) 0.0539(13) 0.0153(10) 0.0201(9) 0.0026(9)
C36 0.0221(8) 0.0261(8) 0.0250(8) 0.0038(7) 0.0065(7) -0.0021(7)
C37 0.0302(9) 0.0309(10) 0.0400(11) -0.0042(8) 0.0099(8) -0.0059(8)
C38 0.0496(13) 0.0374(11) 0.0484(13) -0.0081(10) 0.0083(10) -0.0162(10)
C39 0.0430(12) 0.0515(13) 0.0409(12) 0.0051(10) -0.0006(10) -0.0266(11)
C40 0.0262(10) 0.0708(16) 0.0421(12) 0.0153(11) 0.0114(9) -0.0133(10)
C41 0.0286(9) 0.0475(12) 0.0321(10) 0.0001(9) 0.0135(8) -0.0036(9)
C42 0.0200(8) 0.0226(8) 0.0311(9) -0.0017(7) 0.0074(7) 0.0020(7)
C43 0.0333(10) 0.0357(10) 0.0317(10) -0.0049(8) 0.0088(8) 0.0079(8)
C44 0.0442(12) 0.0479(12) 0.0366(11) 0.0058(9) 0.0051(9) 0.0198(10)
C45 0.0709(17) 0.0477(13) 0.0484(14) 0.0036(11) 0.0112(12) 0.0379(13)
C46 0.088(2) 0.0575(15) 0.0440(14) -0.0121(11) 0.0101(13) 0.0440(15)
C47 0.0547(13) 0.0442(12) 0.0297(10) -0.0027(9) 0.0075(9) 0.0237(11)
C48 0.0270(9) 0.0237(8) 0.0291(9) -0.0017(7) 0.0054(7) 0.0064(7)
C49 0.0330(11) 0.0631(15) 0.0408(12) -0.0018(11) 0.0045(9) -0.0102(11)
C50 0.0416(13) 0.089(2) 0.0483(15) -0.0113(14) -0.0059(11) -0.0121(14)
C51 0.0547(15) 0.0650(16) 0.0326(12) -0.0098(11) -0.0044(10) 0.0165(13)
C52 0.0537(14) 0.0496(13) 0.0305(10) 0.0003(9) 0.0114(10) 0.0188(11)
C53 0.0347(10) 0.0350(10) 0.0346(10) -0.0013(8) 0.0102(8) 0.0068(8)

loop_
_atom_type_symbol
_atom_type_description
_atom_type_scat_dispersion_real
_atom_type_scat_dispersion_imag
_atom_type_scat_source
C C 0.0033 0.0016 'International Tables Vol C Tables 4.2.6.8 and 6.1.1.4'
H H 0.0000 0.0000 'International Tables Vol C Tables 4.2.6.8 and 6.1.1.4'
Cu Cu 0.3201 1.2651 'International Tables Vol C Tables 4.2.6.8 and 6.1.1.4'
Ge Ge 0.1547 1.8001 'International Tables Vol C Tables 4.2.6.8 and 6.1.1.4'
N N 0.0061 0.0033 'International Tables Vol C Tables 4.2.6.8 and 6.1.1.4'

loop_
_geom_angle_atom_site_label_1
_geom_angle_atom_site_label_2
_geom_angle_atom_site_label_3
_geom_angle
_geom_angle_site_symmetry_1
_geom_angle_site_symmetry_3
_geom_angle_publ_flag
C29 Ge1 C36 111.76(7) . . ?
C29 Ge1 C42 105.29(7) . . ?
C29 Ge1 C48 113.95(7) . . ?
C36 Ge1 C42 105.43(7) . . ?
C36 Ge1 C48 113.38(7) . . ?
C48 Ge1 C42 106.14(7) . . ?
C1 Cu1 C28 169.64(7) . . ?
C1 N1 C2 112.00(14) . . ?
C1 N1 C16 126.22(14) . . ?
C2 N1 C16 121.51(14) . . ?
C1 N2 C3 112.22(14) . . ?
C1 N2 C4 124.49(13) . . ?
C3 N2 C4 123.21(14) . . ?
N1 C1 Cu1 134.84(12) . . ?
N1 C1 N2 102.72(13) . . ?
N2 C1 Cu1 122.44(11) . . ?
N1 C2 H2 126.7 . . ?
C3 C2 N1 106.68(15) . . ?
C3 C2 H2 126.7 . . ?
N2 C3 H3 126.8 . . ?
C2 C3 N2 106.38(15) . . ?
C2 C3 H3 126.8 . . ?
C5 C4 N2 117.96(16) . . ?
C9 C4 N2 118.53(15) . . ?
C9 C4 C5 123.45(16) . . ?
C4 C5 C10 122.52(17) . . ?
C6 C5 C4 116.65(18) . . ?
C6 C5 C10 120.82(18) . . ?
C5 C6 H6 119.3 . . ?
C7 C6 C5 121.45(19) . . ?
C7 C6 H6 119.3 . . ?
C6 C7 H7 119.7 . . ?
C6 C7 C8 120.68(18) . . ?
C8 C7 H7 119.7 . . ?
C7 C8 H8 119.6 . . ?
C7 C8 C9 120.77(19) . . ?
C9 C8 H8 119.6 . . ?
C4 C9 C8 117.00(17) . . ?
C4 C9 C13 122.20(16) . . ?
C8 C9 C13 120.79(17) . . ?
C5 C10 H10 107.4 . . ?
C5 C10 C12 112.93(19) . . ?
C11 C10 C5 111.4(2) . . ?
C11 C10 H10 107.4 . . ?
C11 C10 C12 110.1(2) . . ?
C12 C10 H10 107.4 . . ?
C10 C11 H11A 109.5 . . ?
C10 C11 H11B 109.5 . . ?
C10 C11 H11C 109.5 . . ?
H11A C11 H11B 109.5 . . ?
H11A C11 H11C 109.5 . . ?
H11B C11 H11C 109.5 . . ?
C10 C12 H12A 109.5 . . ?
C10 C12 H12B 109.5 . . ?
C10 C12 H12C 109.5 . . ?
H12A C12 H12B 109.5 . . ?
H12A C12 H12C 109.5 . . ?
H12B C12 H12C 109.5 . . ?
C9 C13 H13 107.5 . . ?
C9 C13 C14 110.22(17) . . ?
C9 C13 C15 112.97(19) . . ?
C14 C13 H13 107.5 . . ?
C15 C13 H13 107.5 . . ?
C15 C13 C14 110.8(2) . . ?
C13 C14 H14A 109.5 . . ?
C13 C14 H14B 109.5 . . ?
C13 C14 H14C 109.5 . . ?
H14A C14 H14B 109.5 . . ?
H14A C14 H14C 109.5 . . ?
H14B C14 H14C 109.5 . . ?
C13 C15 H15A 109.5 . . ?
C13 C15 H15B 109.5 . . ?
C13 C15 H15C 109.5 . . ?
H15A C15 H15B 109.5 . . ?
H15A C15 H15C 109.5 . . ?
H15B C15 H15C 109.5 . . ?
C17 C16 N1 117.83(15) . . ?
C17 C16 C21 123.35(16) . . ?
C21 C16 N1 118.68(16) . . ?
C16 C17 C18 117.43(17) . . ?
C16 C17 C22 122.70(17) . . ?
C18 C17 C22 119.88(18) . . ?
C17 C18 H18 119.7 . . ?
C19 C18 C17 120.6(2) . . ?
C19 C18 H18 119.7 . . ?
C18 C19 H19 119.7 . . ?
C20 C19 C18 120.59(19) . . ?
C20 C19 H19 119.7 . . ?
C19 C20 H20 119.3 . . ?
C19 C20 C21 121.44(19) . . ?
C21 C20 H20 119.3 . . ?
C16 C21 C20 116.59(18) . . ?
C16 C21 C25 122.53(16) . . ?
C20 C21 C25 120.86(17) . . ?
C17 C22 H22 107.8 . . ?
C17 C22 C23 111.31(18) . . ?
C17 C22 C24 110.60(17) . . ?
C23 C22 H22 107.8 . . ?
C23 C22 C24 111.28(19) . . ?
C24 C22 H22 107.8 . . ?
C22 C23 H23A 109.5 . . ?
C22 C23 H23B 109.5 . . ?
C22 C23 H23C 109.5 . . ?
H23A C23 H23B 109.5 . . ?
H23A C23 H23C 109.5 . . ?
H23B C23 H23C 109.5 . . ?
C22 C24 H24A 109.5 . . ?
C22 C24 H24B 109.5 . . ?
C22 C24 H24C 109.5 . . ?
H24A C24 H24B 109.5 . . ?
H24A C24 H24C 109.5 . . ?
H24B C24 H24C 109.5 . . ?
C21 C25 H25 107.8 . . ?
C21 C25 C26 109.47(17) . . ?
C21 C25 C27 112.38(17) . . ?
C26 C25 H25 107.8 . . ?
C26 C25 C27 111.54(17) . . ?
C27 C25 H25 107.8 . . ?
C25 C26 H26A 109.5 . . ?
C25 C26 H26B 109.5 . . ?
C25 C26 H26C 109.5 . . ?
H26A C26 H26B 109.5 . . ?
H26A C26 H26C 109.5 . . ?
H26B C26 H26C 109.5 . . ?
C25 C27 H27A 109.5 . . ?
C25 C27 H27B 109.5 . . ?
C25 C27 H27C 109.5 . . ?
H27A C27 H27B 109.5 . . ?
H27A C27 H27C 109.5 . . ?
H27B C27 H27C 109.5 . . ?
C29 C28 Cu1 133.66(13) . . ?
C29 C28 C30 113.81(15) . . ?
C30 C28 Cu1 112.42(11) . . ?
Ge1 C29 H29 111.3(12) . . ?
C28 C29 Ge1 130.44(13) . . ?
C28 C29 H29 118.2(12) . . ?
C31 C30 C28 120.86(16) . . ?
C35 C30 C28 121.34(17) . . ?
C35 C30 C31 117.79(17) . . ?
C30 C31 H31 119.3 . . ?
C32 C31 C30 121.4(2) . . ?
C32 C31 H31 119.3 . . ?
C31 C32 H32 120.1 . . ?
C31 C32 C33 119.8(2) . . ?
C33 C32 H32 120.1 . . ?
C32 C33 H33 120.1 . . ?
C34 C33 C32 119.7(2) . . ?
C34 C33 H33 120.1 . . ?
C33 C34 H34 119.6 . . ?
C33 C34 C35 120.7(2) . . ?
C35 C34 H34 119.6 . . ?
C30 C35 H35 119.8 . . ?
C34 C35 C30 120.4(2) . . ?
C34 C35 H35 119.8 . . ?
C37 C36 Ge1 120.94(13) . . ?
C37 C36 C41 117.68(17) . . ?
C41 C36 Ge1 121.18(14) . . ?
C36 C37 H37 119.3 . . ?
C38 C37 C36 121.30(19) . . ?
C38 C37 H37 119.3 . . ?
C37 C38 H38 120.0 . . ?
C39 C38 C37 120.0(2) . . ?
C39 C38 H38 120.0 . . ?
C38 C39 H39 119.9 . . ?
C40 C39 C38 120.28(19) . . ?
C40 C39 H39 119.9 . . ?
C39 C40 H40 120.0 . . ?
C39 C40 C41 120.10(19) . . ?
C41 C40 H40 120.0 . . ?
C36 C41 C40 120.60(19) . . ?
C36 C41 H41 119.7 . . ?
C40 C41 H41 119.7 . . ?
C43 C42 Ge1 119.88(13) . . ?
C47 C42 Ge1 122.91(14) . . ?
C47 C42 C43 117.14(17) . . ?
C42 C43 H43 119.2 . . ?
C44 C43 C42 121.65(18) . . ?
C44 C43 H43 119.2 . . ?
C43 C44 H44 119.9 . . ?
C45 C44 C43 120.2(2) . . ?
C45 C44 H44 119.9 . . ?
C44 C45 H45 120.3 . . ?
C44 C45 C46 119.3(2) . . ?
C46 C45 H45 120.3 . . ?
C45 C46 H46 119.8 . . ?
C45 C46 C47 120.4(2) . . ?
C47 C46 H46 119.8 . . ?
C42 C47 H47 119.4 . . ?
C46 C47 C42 121.3(2) . . ?
C46 C47 H47 119.4 . . ?
C49 C48 Ge1 120.00(15) . . ?
C49 C48 C53 117.39(18) . . ?
C53 C48 Ge1 122.42(14) . . ?
C48 C49 H49 119.4 . . ?
C48 C49 C50 121.3(2) . . ?
C50 C49 H49 119.4 . . ?
C49 C50 H50 119.9 . . ?
C51 C50 C49 120.2(2) . . ?
C51 C50 H50 119.9 . . ?
C50 C51 H51 120.1 . . ?
C50 C51 C52 119.9(2) . . ?
C52 C51 H51 120.1 . . ?
C51 C52 H52 120.1 . . ?
C51 C52 C53 119.8(2) . . ?
C53 C52 H52 120.1 . . ?
C48 C53 C52 121.4(2) . . ?
C48 C53 H53 119.3 . . ?
C52 C53 H53 119.3 . . ?

loop_
_geom_bond_atom_site_label_1
_geom_bond_atom_site_label_2
_geom_bond_distance
_geom_bond_site_symmetry_2
_geom_bond_publ_flag
Ge1 C29 1.9241(16) . ?
Ge1 C36 1.9468(17) . ?
Ge1 C42 1.9557(17) . ?
Ge1 C48 1.9481(18) . ?
Cu1 C1 1.9177(16) . ?
Cu1 C28 1.9262(16) . ?
N1 C1 1.364(2) . ?
N1 C2 1.387(2) . ?
N1 C16 1.445(2) . ?
N2 C1 1.365(2) . ?
N2 C3 1.386(2) . ?
N2 C4 1.448(2) . ?
C2 H2 0.9500 . ?
C2 C3 1.343(2) . ?
C3 H3 0.9500 . ?
C4 C5 1.400(2) . ?
C4 C9 1.393(3) . ?
C5 C6 1.394(3) . ?
C5 C10 1.517(3) . ?
C6 H6 0.9500 . ?
C6 C7 1.370(3) . ?
C7 H7 0.9500 . ?
C7 C8 1.380(3) . ?
C8 H8 0.9500 . ?
C8 C9 1.399(3) . ?
C9 C13 1.517(3) . ?
C10 H10 1.0000 . ?
C10 C11 1.502(4) . ?
C10 C12 1.528(3) . ?
C11 H11A 0.9800 . ?
C11 H11B 0.9800 . ?
C11 H11C 0.9800 . ?
C12 H12A 0.9800 . ?
C12 H12B 0.9800 . ?
C12 H12C 0.9800 . ?
C13 H13 1.0000 . ?
C13 C14 1.528(3) . ?
C13 C15 1.522(3) . ?
C14 H14A 0.9800 . ?
C14 H14B 0.9800 . ?
C14 H14C 0.9800 . ?
C15 H15A 0.9800 . ?
C15 H15B 0.9800 . ?
C15 H15C 0.9800 . ?
C16 C17 1.395(3) . ?
C16 C21 1.395(2) . ?
C17 C18 1.399(3) . ?
C17 C22 1.516(3) . ?
C18 H18 0.9500 . ?
C18 C19 1.378(3) . ?
C19 H19 0.9500 . ?
C19 C20 1.375(3) . ?
C20 H20 0.9500 . ?
C20 C21 1.400(3) . ?
C21 C25 1.510(3) . ?
C22 H22 1.0000 . ?
C22 C23 1.519(3) . ?
C22 C24 1.526(3) . ?
C23 H23A 0.9800 . ?
C23 H23B 0.9800 . ?
C23 H23C 0.9800 . ?
C24 H24A 0.9800 . ?
C24 H24B 0.9800 . ?
C24 H24C 0.9800 . ?
C25 H25 1.0000 . ?
C25 C26 1.528(3) . ?
C25 C27 1.530(3) . ?
C26 H26A 0.9800 . ?
C26 H26B 0.9800 . ?
C26 H26C 0.9800 . ?
C27 H27A 0.9800 . ?
C27 H27B 0.9800 . ?
C27 H27C 0.9800 . ?
C28 C29 1.345(2) . ?
C28 C30 1.496(2) . ?
C29 H29 0.98(2) . ?
C30 C31 1.400(3) . ?
C30 C35 1.396(3) . ?
C31 H31 0.9500 . ?
C31 C32 1.381(3) . ?
C32 H32 0.9500 . ?
C32 C33 1.385(4) . ?
C33 H33 0.9500 . ?
C33 C34 1.375(4) . ?
C34 H34 0.9500 . ?
C34 C35 1.389(3) . ?
C35 H35 0.9500 . ?
C36 C37 1.393(3) . ?
C36 C41 1.394(2) . ?
C37 H37 0.9500 . ?
C37 C38 1.384(3) . ?
C38 H38 0.9500 . ?
C38 C39 1.370(3) . ?
C39 H39 0.9500 . ?
C39 C40 1.368(3) . ?
C40 H40 0.9500 . ?
C40 C41 1.398(3) . ?
C41 H41 0.9500 . ?
C42 C43 1.393(3) . ?
C42 C47 1.387(3) . ?
C43 H43 0.9500 . ?
C43 C44 1.383(3) . ?
C44 H44 0.9500 . ?
C44 C45 1.374(3) . ?
C45 H45 0.9500 . ?
C45 C46 1.377(3) . ?
C46 H46 0.9500 . ?
C46 C47 1.387(3) . ?
C47 H47 0.9500 . ?
C48 C49 1.387(3) . ?
C48 C53 1.391(3) . ?
C49 H49 0.9500 . ?
C49 C50 1.390(3) . ?
C50 H50 0.9500 . ?
C50 C51 1.372(4) . ?
C51 H51 0.9500 . ?
C51 C52 1.373(4) . ?
C52 H52 0.9500 . ?
C52 C53 1.392(3) . ?
C53 H53 0.9500 . ?

loop_
_geom_torsion_atom_site_label_1
_geom_torsion_atom_site_label_2
_geom_torsion_atom_site_label_3
_geom_torsion_atom_site_label_4
_geom_torsion
_geom_torsion_site_symmetry_1
_geom_torsion_site_symmetry_2
_geom_torsion_site_symmetry_3
_geom_torsion_site_symmetry_4
_geom_torsion_publ_flag
Ge1 C36 C37 C38 174.36(16) . . . . ?
Ge1 C36 C41 C40 -175.13(15) . . . . ?
Ge1 C42 C43 C44 177.37(16) . . . . ?
Ge1 C42 C47 C46 -176.2(2) . . . . ?
Ge1 C48 C49 C50 -175.0(2) . . . . ?
Ge1 C48 C53 C52 175.15(15) . . . . ?
Cu1 C28 C29 Ge1 -2.9(3) . . . . ?
Cu1 C28 C30 C31 -120.40(16) . . . . ?
Cu1 C28 C30 C35 60.2(2) . . . . ?
N1 C2 C3 N2 -0.3(2) . . . . ?
N1 C16 C17 C18 -176.88(16) . . . . ?
N1 C16 C17 C22 2.6(2) . . . . ?
N1 C16 C21 C20 177.19(16) . . . . ?
N1 C16 C21 C25 -4.6(2) . . . . ?
N2 C4 C5 C6 177.77(16) . . . . ?
N2 C4 C5 C10 -3.6(3) . . . . ?
N2 C4 C9 C8 -177.84(16) . . . . ?
N2 C4 C9 C13 3.2(3) . . . . ?
C1 N1 C2 C3 0.3(2) . . . . ?
C1 N1 C16 C17 -95.2(2) . . . . ?
C1 N1 C16 C21 89.0(2) . . . . ?
C1 N2 C3 C2 0.2(2) . . . . ?
C1 N2 C4 C5 86.8(2) . . . . ?
C1 N2 C4 C9 -95.9(2) . . . . ?
C2 N1 C1 Cu1 179.44(14) . . . . ?
C2 N1 C1 N2 -0.19(18) . . . . ?
C2 N1 C16 C17 78.4(2) . . . . ?
C2 N1 C16 C21 -97.48(19) . . . . ?
C3 N2 C1 Cu1 -179.68(12) . . . . ?
C3 N2 C1 N1 0.01(18) . . . . ?
C3 N2 C4 C5 -89.5(2) . . . . ?
C3 N2 C4 C9 87.8(2) . . . . ?
C4 N2 C1 Cu1 3.7(2) . . . . ?
C4 N2 C1 N1 -176.65(15) . . . . ?
C4 N2 C3 C2 176.88(16) . . . . ?
C4 C5 C6 C7 -0.5(3) . . . . ?
C4 C5 C10 C11 -105.1(2) . . . . ?
C4 C5 C10 C12 130.4(2) . . . . ?
C4 C9 C13 C14 98.3(2) . . . . ?
C4 C9 C13 C15 -137.1(2) . . . . ?
C5 C4 C9 C8 -0.7(3) . . . . ?
C5 C4 C9 C13 -179.65(17) . . . . ?
C5 C6 C7 C8 0.5(3) . . . . ?
C6 C5 C10 C11 73.4(3) . . . . ?
C6 C5 C10 C12 -51.1(3) . . . . ?
C6 C7 C8 C9 -0.6(3) . . . . ?
C7 C8 C9 C4 0.7(3) . . . . ?
C7 C8 C9 C13 179.63(19) . . . . ?
C8 C9 C13 C14 -80.6(2) . . . . ?
C8 C9 C13 C15 44.0(3) . . . . ?
C9 C4 C5 C6 0.6(3) . . . . ?
C9 C4 C5 C10 179.25(18) . . . . ?
C10 C5 C6 C7 -179.1(2) . . . . ?
C16 N1 C1 Cu1 -6.5(3) . . . . ?
C16 N1 C1 N2 173.88(15) . . . . ?
C16 N1 C2 C3 -174.09(15) . . . . ?
C16 C17 C18 C19 0.1(3) . . . . ?
C16 C17 C22 C23 117.9(2) . . . . ?
C16 C17 C22 C24 -117.8(2) . . . . ?
C16 C21 C25 C26 -103.5(2) . . . . ?
C16 C21 C25 C27 132.00(19) . . . . ?
C17 C16 C21 C20 1.6(3) . . . . ?
C17 C16 C21 C25 179.85(16) . . . . ?
C17 C18 C19 C20 0.5(3) . . . . ?
C18 C17 C22 C23 -62.6(3) . . . . ?
C18 C17 C22 C24 61.7(2) . . . . ?
C18 C19 C20 C21 -0.2(3) . . . . ?
C19 C20 C21 C16 -0.9(3) . . . . ?
C19 C20 C21 C25 -179.15(19) . . . . ?
C20 C21 C25 C26 74.7(2) . . . . ?
C20 C21 C25 C27 -49.8(2) . . . . ?
C21 C16 C17 C18 -1.3(3) . . . . ?
C21 C16 C17 C22 178.21(17) . . . . ?
C22 C17 C18 C19 -179.34(19) . . . . ?
C28 C30 C31 C32 179.8(2) . . . . ?
C28 C30 C35 C34 178.2(2) . . . . ?
C29 C28 C30 C31 56.2(2) . . . . ?
C29 C28 C30 C35 -123.12(19) . . . . ?
C30 C28 C29 Ge1 -178.57(13) . . . . ?
C30 C31 C32 C33 1.7(4) . . . . ?
C31 C30 C35 C34 -1.2(3) . . . . ?
C31 C32 C33 C34 -0.6(5) . . . . ?
C32 C33 C34 C35 -1.3(5) . . . . ?
C33 C34 C35 C30 2.2(4) . . . . ?
C35 C30 C31 C32 -0.8(3) . . . . ?
C36 C37 C38 C39 0.4(3) . . . . ?
C37 C36 C41 C40 -0.3(3) . . . . ?
C37 C38 C39 C40 0.5(4) . . . . ?
C38 C39 C40 C41 -1.3(3) . . . . ?
C39 C40 C41 C36 1.2(3) . . . . ?
C41 C36 C37 C38 -0.5(3) . . . . ?
C42 C43 C44 C45 -1.0(4) . . . . ?
C43 C42 C47 C46 0.5(3) . . . . ?
C43 C44 C45 C46 0.3(4) . . . . ?
C44 C45 C46 C47 0.7(5) . . . . ?
C45 C46 C47 C42 -1.2(4) . . . . ?
C47 C42 C43 C44 0.6(3) . . . . ?
C48 C49 C50 C51 -0.4(4) . . . . ?
C49 C48 C53 C52 0.1(3) . . . . ?
C49 C50 C51 C52 0.5(4) . . . . ?
C50 C51 C52 C53 -0.2(4) . . . . ?
C51 C52 C53 C48 -0.1(3) . . . . ?
C53 C48 C49 C50 0.2(3) . . . . ?
